data_1572284
loop_
_publ_author_name
'Hollister, Kimberly K.'
'Molino, Andrew'
'Le, VuongVy V'
'Jones, Nula'
'Smith, Wyatt J.'
'M&#xfc;ller, Peter'
'Dickie, Diane A.'
'Wilson, David J. D.'
'Gilliard, Jr, Robert J'

_publ_section_title
;
 Pentacyclic fused diborepinium ions with carbene- and carbone-mediated
 deep-blue to red emission.
;
_journal_issue 35
_journal_name_full 'Chemical science'
_journal_page_first 14358
_journal_page_last 14370
_journal_paper_doi 10.1039/d4sc03835e
_journal_volume 15
_journal_year 2024
_chemical_formula_moiety 'C32 H12 B F24.014, C33 H42 B N'
_chemical_formula_sum 'C65 H54 B2 F24.01 N'
_chemical_formula_weight 1326.99
_space_group_crystal_system triclinic
_space_group_IT_number 2
_space_group_name_Hall '-P 1'
_space_group_name_H-M_alt 'P -1'
_atom_sites_solution_hydrogens geom
_atom_sites_solution_primary dual
_audit_creation_date 2021-12-06
_audit_creation_method
;
Olex2 1.3
(compiled 2020.11.12 svn.r5f609507 for OlexSys, GUI svn.r6408)
;
_audit_update_record
;
2024-03-28 deposited with the CCDC.	2024-08-05 downloaded from the CCDC.
;
_cell_angle_alpha 85.418(2)
_cell_angle_beta 79.658(2)
_cell_angle_gamma 73.127(2)
_cell_formula_units_Z 2
_cell_length_a 12.5802(15)
_cell_length_b 13.1420(16)
_cell_length_c 19.744(2)
_cell_measurement_reflns_used 9807
_cell_measurement_temperature 100.03
_cell_measurement_theta_max 33.234
_cell_measurement_theta_min 2.407
_cell_volume 3071.6(6)
_computing_cell_refinement 'SAINT V8.40A (Bruker Nano, Inc., 2019)'
_computing.cell_refinement 'SAINT V8.40B (Bruker Nano, Inc., 2019)'

_computing_data_collection 'Bruker Instrument Service v2017.5.0.0'
_computing_data_reduction 'SAINT V8.40A (Bruker Nano, Inc., 2019)'
_computing.data_reduction 'SAINT V8.40B (Bruker Nano, Inc., 2019)'

_computing_molecular_graphics 'Olex2 1.3 (Dolomanov et al., 2009)'
_computing_publication_material 'Olex2 1.3 (Dolomanov et al., 2009)'
_computing_structure_refinement 'SHELXL-2018/3 (Sheldrick, 2018)'
_computing.structure_refinement 'SHELXL--2018/3 (Sheldrick, 2018)'

_computing_structure_solution 'SHELXT 2018/2 (Sheldrick, 2018)'
_computing.structure_solution 'SHELXT 2018/2 (Sheldrick, 2018)'

_diffrn_ambient_temperature 100.03
_diffrn_detector 'Bruker APEX-II CCD'
_diffrn_detector_area_resol_mean 8.3333
_diffrn_detector_type 'CCD Area Detector'
_diffrn_measured_fraction_theta_full 1.000
_diffrn_measured_fraction_theta_max 0.998
_diffrn_measurement_device 'Kappa Four-Circle Diffractometer'
_diffrn_measurement_device_type 'Bruker D8 Venture'
_diffrn_measurement_method '\w and \f scans'
_diffrn_radiation_collimation 'one pinhole collimator 0.8 mm'
_diffrn_radiation_monochromator graphite
_diffrn_radiation_probe x-ray
_diffrn_radiation_type MoK\a
_diffrn_radiation_wavelength 0.71073
_diffrn_radiation_xray_symbol K-L~3~
_diffrn_reflns_av_R_equivalents 0.0452
_diffrn_reflns_av_unetI/netI 0.0399
_diffrn_reflns_Laue_measured_fraction_full 1.000
_diffrn_reflns_Laue_measured_fraction_max 0.998
_diffrn_reflns_limit_h_max 19
_diffrn_reflns_limit_h_min -19
_diffrn_reflns_limit_k_max 20
_diffrn_reflns_limit_k_min -20
_diffrn_reflns_limit_l_max 30
_diffrn_reflns_limit_l_min -30
_diffrn_reflns_number 119222
_diffrn_reflns_point_group_measured_fraction_full 1.000
_diffrn_reflns_point_group_measured_fraction_max 0.998
_diffrn_reflns.reduction_process narrow-frame

_diffrn_reflns_theta_full 25.242
_diffrn_reflns_theta_max 33.751
_diffrn_reflns_theta_min 1.620
_diffrn_source 'fine-focus sealed tube'
_diffrn_source_current 30.0
_diffrn_source_power 1.5
_diffrn_source_target Cu
_diffrn_source_type 'Incoatec I\mS 3.0'
_diffrn_source_voltage 50.0
_diffrn_standards_number 0
_exptl_absorpt_coefficient_mu 0.134
_exptl_absorpt_correction_T_max 0.7467
_exptl_absorpt_correction_T_min 0.6992
_exptl_absorpt_correction_type multi-scan
_exptl_absorpt_process_details
;
SADABS-2016/2 (Bruker,2016/2) was used for absorption correction.
wR2(int) was 0.0487 before and 0.0448 after correction.
The Ratio of minimum to maximum transmission is 0.9364.
The \l/2 correction factor is 0.00150.
;
_exptl_crystal_colour orange
_exptl_crystal_colour_primary orange
_exptl_crystal_density_diffrn 1.435
_exptl_crystal_description plate
_exptl_crystal_F_000 1354
_exptl_crystal_size_max 0.3
_exptl_crystal_size_mid 0.28
_exptl_crystal_size_min 0.12
_refine_diff_density_max 0.548
_refine_diff_density_min -0.459
_refine_diff_density_rms 0.061
_refine_ls_extinction_method none
_refine_ls_goodness_of_fit_ref 1.021
_refine_ls_hydrogen_treatment constr
_refine_ls_matrix_type full
_refine_ls_number_parameters 938
_refine_ls_number_reflns 24545
_refine_ls_number_restraints 187
_refine_ls_restrained_S_all 1.018
_refine_ls_R_factor_all 0.0858
_refine_ls_R_factor_gt 0.0516
_refine_ls_shift/su_max 0.001
_refine_ls_shift/su_mean 0.000
_refine_ls_structure_factor_coef Fsqd
_refine_ls_weighting_details 'w=1/[\s^2^(Fo^2^)+(0.0656P)^2^+1.1031P] where P=(Fo^2^+2Fc^2^)/3'
_refine_ls_weighting_scheme calc
_refine_ls_wR_factor_gt 0.1239
_refine_ls_wR_factor_ref 0.1440
_reflns_Friedel_coverage 0.000
_reflns_number_gt 16860
_reflns_number_total 24545
_reflns_threshold_expression 'I > 2\s(I)'
_cod_data_source_file d4sc03835e2.cif
_cod_data_source_block 5
_cod_depositor_comments
;
The following automatic conversions were performed:

data item '_diffrn_radiation_probe' value 'X-ray' was changed to
'x-ray' in accordance with the
/home/data/users/saulius/crontab/automatic-downloads/rss-feeds/RSC/lib/dictionaries/cif_core.dic
dictionary named 'cif_core.dic' version 2.4.2 last updated on
2011-04-26.

Automatic conversion script
Id: cif_fix_values 8170 2020-07-09 18:12:32Z antanas 

 Adding full bibliography for 1572276--1572287.cif.
;
_cod_database_code 1572284
_shelx_shelxl_version_number 2018/3
_shelx_space_group_comment
;
The symmetry employed for this shelxl refinement is uniquely defined
by the following loop, which should always be used as a source of
symmetry information in preference to the above space-group names.
They are only intended as comments.
;
_shelx_estimated_absorpt_t_max 0.984
_shelx_estimated_absorpt_t_min 0.961
_computing.bruker_data_scaling 'SADABS--2016/2 -- Bruker AXS area detector scaling and absorption correction'

_olex2_refinement_description
;
1. Fixed Uiso
 At 1.2 times of:
  All C(H) groups, All C(H,H) groups
 At 1.5 times of:
  All C(H,H,H) groups
2. Uiso/Uaniso restraints and constraints
F23A \\sim F23 \\sim F23B \\sim F24 \\sim F24A \\sim F24B \\sim F22A \\sim F22B
\\sim F22: within 2A with sigma of 0.04 and sigma for terminal atoms of 0.08
within 2A
F7A \\sim F7 \\sim F7B \\sim F8B \\sim F8 \\sim F8A \\sim F9B \\sim F9 \\sim
F9A: within 2A with sigma of 0.04 and sigma for terminal atoms of 0.08 within 2A
Uanis(F7) = Uanis(F7A) = Uanis(F7B)
3. Others
 1*[Sof(F1)+Sof(F2)+Sof(F3)+Sof(F4)+Sof(F5)+Sof(F6)+Sof(F10)+Sof(F11)+Sof(F12)+
 Sof(F13)+Sof(F14)+Sof(F15)+Sof(F16)+Sof(F17)+Sof(F18)+Sof(F19)+Sof(F20)+
 Sof(F21)+Sof(F22)+Sof(F23)+Sof(F24)+Sof(C34)+Sof(C35)+Sof(H35)+Sof(C36)+
 Sof(C37)+Sof(C38)+Sof(H38)+Sof(C39)+Sof(C40)+Sof(C41)+Sof(H41)+Sof(C42)+
 Sof(C43)+Sof(H43)+Sof(C44)+Sof(C45)+Sof(C46)+Sof(H46)+Sof(C47)+Sof(C48)+
 Sof(C49)+Sof(H49)+Sof(C50)+Sof(C51)+Sof(H51)+Sof(C52)+Sof(C53)+Sof(C54)+
 Sof(H54)+Sof(C55)+Sof(C56)+Sof(C57)+Sof(H57)+Sof(C58)+Sof(C59)+Sof(H59)+
 Sof(C60)+Sof(C61)+Sof(C62)+Sof(H62)+Sof(C63)+Sof(C64)+Sof(C65)+Sof(H65)+
 Sof(B2)+Sof(N1)+Sof(C1)+Sof(C2)+Sof(H2)+Sof(C3)+Sof(C4)+Sof(H4)+Sof(C5)+
 Sof(H5)+Sof(C6)+Sof(C7)+Sof(H7)+Sof(C8)+Sof(H8)+Sof(C9)+Sof(H9)+Sof(C10)+
 Sof(H10)+Sof(C11)+Sof(C12)+Sof(C13)+Sof(C14)+Sof(H14A)+Sof(H14B)+Sof(C15)+
 Sof(H15A)+Sof(H15B)+Sof(H15C)+Sof(C16)+Sof(H16A)+Sof(H16B)+Sof(C17)+Sof(H17A)+
 Sof(H17B)+Sof(H17C)+Sof(C18)+Sof(H18A)+Sof(H18B)+Sof(C19)+Sof(C20)+Sof(H20A)+
 Sof(H20B)+Sof(H20C)+Sof(C21)+Sof(H21A)+Sof(H21B)+Sof(H21C)+Sof(C22)+Sof(C23)+
 Sof(C24)+Sof(H24)+Sof(C25)+Sof(H25A)+Sof(H25B)+Sof(H25C)+Sof(C26)+Sof(H26A)+
 Sof(H26B)+Sof(H26C)+Sof(C27)+Sof(H27)+Sof(C28)+Sof(H28)+Sof(C29)+Sof(H29)+
 Sof(C30)+Sof(C31)+Sof(H31)+Sof(C32)+Sof(H32A)+Sof(H32B)+Sof(H32C)+Sof(C33)+
 Sof(H33A)+Sof(H33B)+Sof(H33C)+Sof(B1)+Sof(Q1)+Sof(Q2)+Sof(Q3)+Sof(Q4)+Sof(Q5)+
 Sof(Q6)+Sof(Q7)]+1*[Sof(F24A)+Sof(F23A)+Sof(F22A)]+1*[Sof(F22B)+Sof(F23B)+
 Sof(F24B)]=1 with esd of 0.02
 1*[Sof(F7)+Sof(F8)+Sof(F9)]+1*[Sof(F8A)+Sof(F9A)+Sof(F7A)]+1*[Sof(F9B)+
 Sof(F8B)+Sof(F7B)]=1 with esd of 0.02
 Sof(F24A)=Sof(F23A)=Sof(F22A)=FVAR(1)
 Sof(F22B)=Sof(F23B)=Sof(F24B)=FVAR(2)
 Sof(F7)=Sof(F8)=Sof(F9)=FVAR(3)
 Sof(F8A)=Sof(F9A)=Sof(F7A)=FVAR(4)
 Sof(F9B)=Sof(F8B)=Sof(F7B)=FVAR(5)
 Fixed Sof: F22(0.5) F23(0.5) F24(0.5)
4.a Ternary CH refined with riding coordinates:
 C24(H24), C31(H31)
4.b Secondary CH2 refined with riding coordinates:
 C14(H14A,H14B), C16(H16A,H16B), C18(H18A,H18B)
4.c Aromatic/amide H refined with riding coordinates:
 C35(H35), C38(H38), C41(H41), C43(H43), C46(H46), C49(H49), C51(H51),
 C54(H54), C57(H57), C59(H59), C62(H62), C65(H65), C2(H2), C4(H4), C5(H5),
 C7(H7), C8(H8), C9(H9), C10(H10), C27(H27), C28(H28), C29(H29)
4.d Idealised Me refined as rotating group:
 C15(H15A,H15B,H15C), C17(H17A,H17B,H17C), C20(H20A,H20B,H20C), C21(H21A,H21B,
 H21C), C25(H25A,H25B,H25C), C26(H26A,H26B,H26C), C32(H32A,H32B,H32C), C33(H33A,
 H33B,H33C)
;
_olex2_submission_special_instructions 'No special instructions were received'

loop_
_space_group_symop_operation_xyz
'x, y, z'
'-x, -y, -z'

loop_
_atom_site_label
_atom_site_type_symbol
_atom_site_fract_x
_atom_site_fract_y
_atom_site_fract_z
_atom_site_U_iso_or_equiv
_atom_site_adp_type
_atom_site_occupancy
_atom_site_site_symmetry_order
_atom_site_calc_flag
_atom_site_refinement_flags_posn
_atom_site_refinement_flags_adp
_atom_site_refinement_flags_occupancy
_atom_site_disorder_assembly
_atom_site_disorder_group
F1 F 0.71817(13) 0.62670(9) 0.19763(10) 0.0780(5) Uani 1 1 d . . . . .
F2 F 0.70089(11) 0.51040(13) 0.27659(7) 0.0641(4) Uani 1 1 d . . . . .
F3 F 0.80948(9) 0.46438(11) 0.18290(8) 0.0675(4) Uani 1 1 d . . . . .
F4 F 0.50750(8) 0.66007(7) 0.00256(4) 0.0325(2) Uani 1 1 d . . . . .
F5 F 0.36408(8) 0.59750(7) 0.01893(4) 0.03077(19) Uani 1 1 d . . . . .
F6 F 0.36370(8) 0.72896(6) 0.07784(4) 0.0321(2) Uani 1 1 d . . . . .
F7 F 0.0755(15) 0.425(2) 0.3526(9) 0.0254(9) Uani 0.38(3) 1 d . U P A 1
F8 F -0.0456(11) 0.482(2) 0.2872(7) 0.041(5) Uani 0.38(3) 1 d . U P A 1
F9 F -0.0110(18) 0.319(2) 0.3241(9) 0.034(4) Uani 0.38(3) 1 d . U P A 1
F10 F 0.04218(9) 0.36289(14) 0.04747(6) 0.0723(5) Uani 1 1 d . . . . .
F11 F 0.21164(11) 0.35661(12) -0.00056(5) 0.0571(3) Uani 1 1 d . . . . .
F12 F 0.16827(11) 0.21462(10) 0.03485(6) 0.0550(3) Uani 1 1 d . . . . .
F13 F 0.41893(8) -0.05875(7) 0.09619(5) 0.0348(2) Uani 1 1 d . . . . .
F14 F 0.57709(10) -0.13849(8) 0.03583(5) 0.0448(3) Uani 1 1 d . . . . .
F15 F 0.55460(10) -0.14908(7) 0.14698(6) 0.0436(3) Uani 1 1 d . . . . .
F16 F 0.82987(8) 0.08537(8) -0.04847(4) 0.0357(2) Uani 1 1 d . . . . .
F17 F 0.83186(8) 0.21314(8) 0.01264(5) 0.0409(2) Uani 1 1 d . . . . .
F18 F 0.90420(7) 0.05100(9) 0.04372(5) 0.0441(3) Uani 1 1 d . . . . .
F19 F 0.57158(10) -0.07503(7) 0.33267(5) 0.0397(2) Uani 1 1 d . . . . .
F20 F 0.64053(9) -0.04071(8) 0.41785(6) 0.0458(3) Uani 1 1 d . . . . .
F21 F 0.46703(9) -0.03630(8) 0.43057(5) 0.0391(2) Uani 1 1 d . . . . .
F22 F 0.4302(13) 0.4675(8) 0.4258(4) 0.043(2) Uani 0.5 1 d . U P B 1
F23 F 0.5219(12) 0.3485(6) 0.4893(6) 0.057(2) Uani 0.5 1 d . U P B 1
F24 F 0.3451(12) 0.3740(9) 0.4947(7) 0.067(4) Uani 0.5 1 d . U P B 1
C34 C 0.49551(9) 0.39452(8) 0.17480(5) 0.01276(18) Uani 1 1 d . . . . .
C35 C 0.58207(10) 0.41845(9) 0.20037(6) 0.0171(2) Uani 1 1 d . . . . .
H35 H 0.619008 0.370627 0.233125 0.021 Uiso 1 1 calc R U . . .
C36 C 0.61638(10) 0.50994(9) 0.17965(7) 0.0194(2) Uani 1 1 d . . . . .
C37 C 0.71087(12) 0.52832(11) 0.20910(9) 0.0304(3) Uani 1 1 d . . . . .
C38 C 0.56650(11) 0.58119(9) 0.13138(7) 0.0196(2) Uani 1 1 d . . . . .
H38 H 0.590177 0.642957 0.116835 0.024 Uiso 1 1 calc R U . . .
C39 C 0.48049(10) 0.55949(9) 0.10479(6) 0.0162(2) Uani 1 1 d . . . . .
C40 C 0.42857(12) 0.63541(9) 0.05124(6) 0.0211(2) Uani 1 1 d . . . . .
C41 C 0.44497(10) 0.46922(8) 0.12659(6) 0.01402(19) Uani 1 1 d . . . . .
H41 H 0.384642 0.457850 0.108254 0.017 Uiso 1 1 calc R U . . .
C42 C 0.32791(9) 0.30400(8) 0.19011(5) 0.01243(18) Uani 1 1 d . . . . .
C43 C 0.24096(9) 0.33574(9) 0.24628(6) 0.01416(19) Uani 1 1 d . . . . .
H43 H 0.259963 0.338945 0.290357 0.017 Uiso 1 1 calc R U . . .
C44 C 0.12754(9) 0.36272(9) 0.23938(6) 0.0160(2) Uani 1 1 d . . . . .
C45 C 0.03761(11) 0.39447(13) 0.30077(7) 0.0282(3) Uani 1 1 d . . . . .
C46 C 0.09553(10) 0.35889(10) 0.17585(6) 0.0192(2) Uani 1 1 d . . . . .
H46 H 0.018368 0.378072 0.171004 0.023 Uiso 1 1 calc R U . . .
C47 C 0.18025(10) 0.32605(10) 0.11978(6) 0.0194(2) Uani 1 1 d . . . . .
C48 C 0.14995(12) 0.31784(15) 0.05044(8) 0.0327(3) Uani 1 1 d . . . . .
C49 C 0.29355(10) 0.29872(9) 0.12688(6) 0.0169(2) Uani 1 1 d . . . . .
H49 H 0.349339 0.275769 0.087656 0.020 Uiso 1 1 calc R U . . .
C50 C 0.53952(9) 0.18899(8) 0.14293(5) 0.01279(18) Uani 1 1 d . . . . .
C51 C 0.50573(10) 0.09756(9) 0.13689(6) 0.01514(19) Uani 1 1 d . . . . .
H51 H 0.436370 0.091855 0.162959 0.018 Uiso 1 1 calc R U . . .
C52 C 0.57060(11) 0.01470(9) 0.09388(6) 0.0180(2) Uani 1 1 d . . . . .
C53 C 0.53081(13) -0.08208(10) 0.09257(7) 0.0260(3) Uani 1 1 d . . . . .
C54 C 0.67162(11) 0.02055(10) 0.05412(6) 0.0199(2) Uani 1 1 d . . . . .
H54 H 0.715847 -0.035493 0.024764 0.024 Uiso 1 1 calc R U . . .
C55 C 0.70626(10) 0.11092(10) 0.05848(6) 0.0176(2) Uani 1 1 d . . . . .
C56 C 0.81690(11) 0.11600(12) 0.01671(7) 0.0256(3) Uani 1 1 d . . . . .
C57 C 0.64215(9) 0.19297(9) 0.10231(6) 0.01503(19) Uani 1 1 d . . . . .
H57 H 0.668742 0.253053 0.104691 0.018 Uiso 1 1 calc R U . . .
C58 C 0.48054(9) 0.24454(9) 0.27571(5) 0.01295(18) Uani 1 1 d . . . . .
C59 C 0.51383(10) 0.13688(9) 0.29677(6) 0.01524(19) Uani 1 1 d . . . . .
H59 H 0.532684 0.084000 0.263101 0.018 Uiso 1 1 calc R U . . .
C60 C 0.52017(10) 0.10491(10) 0.36542(6) 0.0179(2) Uani 1 1 d . . . . .
C61 C 0.55117(13) -0.01109(11) 0.38601(7) 0.0250(3) Uani 1 1 d . . . . .
C62 C 0.49689(11) 0.17906(10) 0.41630(6) 0.0200(2) Uani 1 1 d . . . . .
H62 H 0.501415 0.157214 0.462990 0.024 Uiso 1 1 calc R U . . .
C63 C 0.46671(10) 0.28637(10) 0.39671(6) 0.0187(2) Uani 1 1 d . . . . .
C64 C 0.44415(14) 0.36800(12) 0.45040(7) 0.0309(3) Uani 1 1 d . . . . .
C65 C 0.45766(10) 0.31809(9) 0.32823(6) 0.0164(2) Uani 1 1 d . . . . .
H65 H 0.435276 0.391944 0.316675 0.020 Uiso 1 1 calc R U . . .
B2 B 0.46171(10) 0.28265(9) 0.19603(6) 0.01177(19) Uani 1 1 d . . . . .
N1 N 0.10187(8) 0.78791(8) 0.29810(5) 0.01588(18) Uani 1 1 d . . . . .
C1 C 0.01155(9) 0.99073(9) 0.42628(6) 0.01539(19) Uani 1 1 d . . . . .
C2 C 0.09770(10) 0.94079(9) 0.46424(6) 0.0171(2) Uani 1 1 d . . . . .
H2 H 0.166869 0.899852 0.439523 0.021 Uiso 1 1 calc R U . . .
C3 C 0.09023(9) 0.94627(10) 0.53573(6) 0.0166(2) Uani 1 1 d . . . . .
C4 C 0.18775(10) 0.88084(11) 0.56397(7) 0.0219(2) Uani 1 1 d . . . . .
H4 H 0.254848 0.860215 0.531266 0.026 Uiso 1 1 calc R U . . .
C5 C 0.19878(10) 0.84455(11) 0.62892(7) 0.0220(2) Uani 1 1 d . . . . .
H5 H 0.270756 0.797437 0.633001 0.026 Uiso 1 1 calc R U . . .
C6 C 0.12157(10) 0.86372(10) 0.69395(6) 0.0186(2) Uani 1 1 d . . . . .
C7 C 0.15625(12) 0.79297(11) 0.74843(7) 0.0242(2) Uani 1 1 d . . . . .
H7 H 0.223444 0.736300 0.739427 0.029 Uiso 1 1 calc R U . . .
C8 C 0.09586(12) 0.80316(11) 0.81457(7) 0.0258(3) Uani 1 1 d . . . . .
H8 H 0.120046 0.752595 0.849792 0.031 Uiso 1 1 calc R U . . .
C9 C -0.00077(11) 0.88811(11) 0.82925(7) 0.0225(2) Uani 1 1 d . . . . .
H9 H -0.042245 0.896943 0.874645 0.027 Uiso 1 1 calc R U . . .
C10 C -0.03522(10) 0.95935(10) 0.77656(6) 0.0183(2) Uani 1 1 d . . . . .
H10 H -0.100139 1.017855 0.787308 0.022 Uiso 1 1 calc R U . . .
C11 C 0.02129(10) 0.94963(9) 0.70730(6) 0.0157(2) Uani 1 1 d . . . . .
C12 C 0.13023(9) 0.86908(9) 0.31517(6) 0.01383(18) Uani 1 1 d . . . . .
C13 C 0.25822(9) 0.85333(9) 0.29151(6) 0.01547(19) Uani 1 1 d . . . . .
C14 C 0.29371(10) 0.95482(10) 0.26495(6) 0.0193(2) Uani 1 1 d . . . . .
H14A H 0.376834 0.934477 0.252884 0.023 Uiso 1 1 calc R U . . .
H14B H 0.263027 0.980101 0.221904 0.023 Uiso 1 1 calc R U . . .
C15 C 0.25760(11) 1.04849(10) 0.31356(7) 0.0233(2) Uani 1 1 d . . . . .
H15A H 0.289950 1.105215 0.292486 0.035 Uiso 1 1 calc R U . . .
H15B H 0.284477 1.024611 0.357354 0.035 Uiso 1 1 calc R U . . .
H15C H 0.175273 1.075510 0.321921 0.035 Uiso 1 1 calc R U . . .
C16 C 0.32497(10) 0.80225(10) 0.35207(6) 0.0185(2) Uani 1 1 d . . . . .
H16A H 0.326278 0.859950 0.380946 0.022 Uiso 1 1 calc R U . . .
H16B H 0.283774 0.756529 0.381269 0.022 Uiso 1 1 calc R U . . .
C17 C 0.44655(11) 0.73554(11) 0.32846(7) 0.0258(3) Uani 1 1 d . . . . .
H17A H 0.482770 0.773651 0.290892 0.039 Uiso 1 1 calc R U . . .
H17B H 0.446220 0.667074 0.312271 0.039 Uiso 1 1 calc R U . . .
H17C H 0.488296 0.723305 0.367147 0.039 Uiso 1 1 calc R U . . .
C18 C 0.28005(10) 0.77506(10) 0.23305(6) 0.0196(2) Uani 1 1 d . . . . .
H18A H 0.265912 0.814359 0.189154 0.024 Uiso 1 1 calc R U . . .
H18B H 0.359044 0.729922 0.226896 0.024 Uiso 1 1 calc R U . . .
C19 C 0.19906(11) 0.70664(10) 0.25429(7) 0.0209(2) Uani 1 1 d . . . . .
C20 C 0.16053(12) 0.67340(11) 0.19281(8) 0.0276(3) Uani 1 1 d . . . . .
H20A H 0.098944 0.641296 0.209104 0.041 Uiso 1 1 calc R U . . .
H20B H 0.223616 0.621502 0.166435 0.041 Uiso 1 1 calc R U . . .
H20C H 0.134227 0.736022 0.163311 0.041 Uiso 1 1 calc R U . . .
C21 C 0.24344(13) 0.60672(10) 0.29762(8) 0.0282(3) Uani 1 1 d . . . . .
H21A H 0.266003 0.626555 0.338547 0.042 Uiso 1 1 calc R U . . .
H21B H 0.308606 0.558412 0.270275 0.042 Uiso 1 1 calc R U . . .
H21C H 0.184166 0.571097 0.311840 0.042 Uiso 1 1 calc R U . . .
C22 C -0.00716(10) 0.76422(9) 0.32151(6) 0.0182(2) Uani 1 1 d . . . . .
C23 C -0.08639(11) 0.78139(10) 0.27600(7) 0.0203(2) Uani 1 1 d . . . . .
C24 C -0.08515(12) 0.84568(11) 0.20829(7) 0.0231(2) Uani 1 1 d . . . . .
H24 H -0.014014 0.867609 0.198192 0.028 Uiso 1 1 calc R U . . .
C25 C -0.09217(15) 0.78450(14) 0.14641(8) 0.0336(3) Uani 1 1 d . . . . .
H25A H -0.034060 0.715943 0.143904 0.050 Uiso 1 1 calc R U . . .
H25B H -0.080288 0.826321 0.103814 0.050 Uiso 1 1 calc R U . . .
H25C H -0.166612 0.772405 0.152235 0.050 Uiso 1 1 calc R U . . .
C26 C -0.18602(12) 0.94680(12) 0.21577(8) 0.0283(3) Uani 1 1 d . . . . .
H26A H -0.255965 0.927191 0.217668 0.042 Uiso 1 1 calc R U . . .
H26B H -0.177188 0.995301 0.176163 0.042 Uiso 1 1 calc R U . . .
H26C H -0.188933 0.982100 0.258224 0.042 Uiso 1 1 calc R U . . .
C27 C -0.17998(12) 0.74251(11) 0.29748(8) 0.0268(3) Uani 1 1 d . . . . .
H27 H -0.234857 0.753531 0.268242 0.032 Uiso 1 1 calc R U . . .
C28 C -0.19494(12) 0.68856(12) 0.35992(8) 0.0306(3) Uani 1 1 d . . . . .
H28 H -0.257465 0.660280 0.372211 0.037 Uiso 1 1 calc R U . . .
C29 C -0.11874(12) 0.67605(12) 0.40421(8) 0.0282(3) Uani 1 1 d . . . . .
H29 H -0.130793 0.640308 0.447421 0.034 Uiso 1 1 calc R U . . .
C30 C -0.02414(11) 0.71431(10) 0.38756(7) 0.0218(2) Uani 1 1 d . . . . .
C31 C 0.04679(12) 0.70494(11) 0.44397(7) 0.0262(3) Uani 1 1 d . . . . .
H31 H 0.105724 0.742495 0.427359 0.031 Uiso 1 1 calc R U . . .
C32 C 0.10578(15) 0.58965(13) 0.46451(9) 0.0365(4) Uani 1 1 d . . . . .
H32A H 0.049032 0.553363 0.484636 0.055 Uiso 1 1 calc R U . . .
H32B H 0.153905 0.589871 0.498372 0.055 Uiso 1 1 calc R U . . .
H32C H 0.151953 0.552289 0.423591 0.055 Uiso 1 1 calc R U . . .
C33 C -0.02862(15) 0.76031(14) 0.50870(8) 0.0351(3) Uani 1 1 d . . . . .
H33A H -0.071216 0.832250 0.495981 0.053 Uiso 1 1 calc R U . . .
H33B H 0.018464 0.764458 0.542333 0.053 Uiso 1 1 calc R U . . .
H33C H -0.081052 0.719427 0.528959 0.053 Uiso 1 1 calc R U . . .
B1 B 0.03405(10) 0.97281(10) 0.34756(7) 0.0141(2) Uani 1 1 d . . . . .
F22B F 0.482(3) 0.4476(18) 0.4275(8) 0.089(7) Uani 0.226(14) 1 d . U P B 3
F23B F 0.476(2) 0.3294(12) 0.5088(6) 0.067(6) Uani 0.226(14) 1 d . U P B 3
F24A F 0.388(2) 0.3496(16) 0.5063(9) 0.087(7) Uani 0.285(14) 1 d . U P B 2
F23A F 0.5494(12) 0.3681(17) 0.4654(12) 0.084(5) Uani 0.285(14) 1 d . U P B 2
F22A F 0.404(2) 0.4635(13) 0.4303(10) 0.069(7) Uani 0.285(14) 1 d . U P B 2
F24B F 0.3325(15) 0.407(2) 0.4695(13) 0.093(7) Uani 0.226(14) 1 d . U P B 3
F8A F -0.0622(8) 0.4399(18) 0.2898(5) 0.042(3) Uani 0.31(3) 1 d . U P A 2
F9A F 0.0241(16) 0.2870(12) 0.3323(6) 0.0312(19) Uani 0.31(3) 1 d . U P A 2
F9B F -0.0342(18) 0.3448(19) 0.3155(13) 0.031(3) Uani 0.30(3) 1 d . U P A 3
F8B F -0.0273(15) 0.5016(12) 0.2842(10) 0.033(2) Uani 0.30(3) 1 d . U P A 3
F7A F 0.066(2) 0.429(2) 0.3586(12) 0.0254(9) Uani 0.31(3) 1 d . U P A 2
F7B F 0.0781(19) 0.4085(13) 0.3519(13) 0.0254(9) Uani 0.30(3) 1 d . U P A 3

loop_
_atom_site_aniso_label
_atom_site_aniso_U_11
_atom_site_aniso_U_22
_atom_site_aniso_U_33
_atom_site_aniso_U_23
_atom_site_aniso_U_13
_atom_site_aniso_U_12
F1 0.0851(10) 0.0351(6) 0.1477(14) 0.0230(7) -0.0784(10) -0.0405(6)
F2 0.0564(7) 0.1083(11) 0.0511(7) -0.0015(7) -0.0260(6) -0.0497(8)
F3 0.0181(5) 0.0758(9) 0.1110(12) -0.0375(8) -0.0150(6) -0.0052(5)
F4 0.0492(5) 0.0306(4) 0.0170(4) 0.0053(3) 0.0034(3) -0.0171(4)
F5 0.0485(5) 0.0231(4) 0.0266(4) 0.0072(3) -0.0191(4) -0.0136(4)
F6 0.0525(6) 0.0154(3) 0.0196(4) -0.0003(3) -0.0054(4) 0.0038(4)
F7 0.021(2) 0.034(3) 0.021(2) -0.021(3) 0.0079(13) -0.009(3)
F8 0.012(4) 0.067(11) 0.034(3) -0.015(6) 0.000(3) 0.006(5)
F9 0.032(9) 0.041(11) 0.032(6) -0.010(7) 0.010(6) -0.023(7)
F10 0.0283(5) 0.1360(13) 0.0401(6) -0.0303(7) -0.0213(5) 0.0130(7)
F11 0.0634(8) 0.0976(10) 0.0228(5) 0.0155(5) -0.0179(5) -0.0403(7)
F12 0.0706(8) 0.0681(8) 0.0364(6) -0.0224(5) -0.0139(5) -0.0264(7)
F13 0.0391(5) 0.0315(5) 0.0400(5) -0.0102(4) -0.0014(4) -0.0204(4)
F14 0.0587(7) 0.0353(5) 0.0423(5) -0.0277(4) 0.0133(5) -0.0222(5)
F15 0.0704(7) 0.0186(4) 0.0454(6) 0.0086(4) -0.0156(5) -0.0168(4)
F16 0.0335(5) 0.0498(6) 0.0191(4) -0.0104(4) 0.0093(3) -0.0100(4)
F17 0.0306(5) 0.0421(5) 0.0476(6) -0.0133(4) 0.0182(4) -0.0184(4)
F18 0.0171(4) 0.0659(7) 0.0365(5) -0.0015(5) 0.0004(4) 0.0054(4)
F19 0.0713(7) 0.0183(4) 0.0275(4) 0.0041(3) -0.0085(4) -0.0101(4)
F20 0.0480(6) 0.0281(5) 0.0679(7) 0.0179(5) -0.0377(6) -0.0088(4)
F21 0.0509(6) 0.0361(5) 0.0335(5) 0.0167(4) -0.0055(4) -0.0227(5)
F22 0.091(6) 0.025(2) 0.0186(16) -0.0058(15) -0.006(3) -0.023(4)
F23 0.078(7) 0.054(3) 0.037(4) -0.023(3) -0.039(4) 0.009(3)
F24 0.080(6) 0.056(4) 0.055(5) -0.032(4) 0.045(5) -0.029(5)
C34 0.0120(4) 0.0115(4) 0.0133(4) -0.0023(3) 0.0001(3) -0.0017(3)
C35 0.0136(5) 0.0142(5) 0.0233(5) -0.0009(4) -0.0043(4) -0.0026(4)
C36 0.0158(5) 0.0154(5) 0.0284(6) -0.0037(4) -0.0037(4) -0.0056(4)
C37 0.0244(6) 0.0218(6) 0.0507(9) -0.0015(6) -0.0127(6) -0.0113(5)
C38 0.0220(5) 0.0129(5) 0.0243(6) -0.0021(4) 0.0006(4) -0.0076(4)
C39 0.0222(5) 0.0120(4) 0.0132(5) -0.0013(4) 0.0001(4) -0.0045(4)
C40 0.0346(7) 0.0139(5) 0.0143(5) 0.0000(4) -0.0015(5) -0.0078(5)
C41 0.0176(5) 0.0123(4) 0.0120(4) -0.0014(3) -0.0016(4) -0.0042(4)
C42 0.0134(4) 0.0105(4) 0.0135(4) 0.0007(3) -0.0019(3) -0.0040(3)
C43 0.0143(5) 0.0132(4) 0.0152(5) -0.0012(4) -0.0018(4) -0.0043(4)
C44 0.0135(5) 0.0171(5) 0.0174(5) -0.0027(4) -0.0005(4) -0.0051(4)
C45 0.0152(5) 0.0465(8) 0.0234(6) -0.0114(6) 0.0006(5) -0.0092(5)
C46 0.0131(5) 0.0232(5) 0.0219(5) -0.0025(4) -0.0044(4) -0.0047(4)
C47 0.0170(5) 0.0253(6) 0.0169(5) -0.0026(4) -0.0056(4) -0.0052(4)
C48 0.0217(6) 0.0546(10) 0.0219(6) -0.0064(6) -0.0079(5) -0.0069(6)
C49 0.0149(5) 0.0201(5) 0.0150(5) -0.0009(4) -0.0021(4) -0.0040(4)
C50 0.0141(4) 0.0124(4) 0.0111(4) 0.0003(3) -0.0024(3) -0.0024(4)
C51 0.0180(5) 0.0133(4) 0.0129(4) -0.0005(4) -0.0013(4) -0.0033(4)
C52 0.0248(6) 0.0137(5) 0.0150(5) -0.0023(4) -0.0034(4) -0.0042(4)
C53 0.0379(7) 0.0177(5) 0.0227(6) -0.0065(5) -0.0001(5) -0.0096(5)
C54 0.0218(5) 0.0178(5) 0.0163(5) -0.0046(4) -0.0014(4) 0.0002(4)
C55 0.0151(5) 0.0201(5) 0.0147(5) -0.0022(4) -0.0007(4) -0.0011(4)
C56 0.0183(6) 0.0330(7) 0.0211(6) -0.0075(5) 0.0039(4) -0.0026(5)
C57 0.0140(5) 0.0155(5) 0.0145(5) -0.0009(4) -0.0013(4) -0.0030(4)
C58 0.0118(4) 0.0141(4) 0.0126(4) 0.0006(3) -0.0019(3) -0.0034(4)
C59 0.0167(5) 0.0157(5) 0.0139(5) 0.0009(4) -0.0031(4) -0.0056(4)
C60 0.0198(5) 0.0182(5) 0.0163(5) 0.0041(4) -0.0048(4) -0.0065(4)
C61 0.0346(7) 0.0215(6) 0.0214(6) 0.0079(5) -0.0097(5) -0.0109(5)
C62 0.0223(5) 0.0242(6) 0.0137(5) 0.0034(4) -0.0046(4) -0.0069(5)
C63 0.0195(5) 0.0219(5) 0.0136(5) -0.0026(4) -0.0026(4) -0.0038(4)
C64 0.0442(8) 0.0283(7) 0.0169(6) -0.0044(5) -0.0065(6) -0.0033(6)
C65 0.0160(5) 0.0169(5) 0.0146(5) -0.0012(4) -0.0033(4) -0.0013(4)
B2 0.0118(5) 0.0110(5) 0.0123(5) -0.0004(4) -0.0017(4) -0.0030(4)
N1 0.0172(4) 0.0142(4) 0.0165(4) -0.0003(3) -0.0012(3) -0.0058(3)
C1 0.0129(4) 0.0168(5) 0.0155(5) -0.0017(4) -0.0003(4) -0.0035(4)
C2 0.0128(5) 0.0190(5) 0.0171(5) -0.0025(4) -0.0004(4) -0.0013(4)
C3 0.0121(4) 0.0197(5) 0.0169(5) -0.0017(4) -0.0021(4) -0.0026(4)
C4 0.0139(5) 0.0275(6) 0.0208(5) -0.0043(5) -0.0032(4) 0.0007(4)
C5 0.0154(5) 0.0247(6) 0.0234(6) -0.0025(5) -0.0065(4) 0.0011(4)
C6 0.0171(5) 0.0184(5) 0.0208(5) -0.0012(4) -0.0072(4) -0.0032(4)
C7 0.0240(6) 0.0219(6) 0.0258(6) 0.0011(5) -0.0113(5) -0.0014(5)
C8 0.0308(7) 0.0237(6) 0.0246(6) 0.0066(5) -0.0124(5) -0.0076(5)
C9 0.0264(6) 0.0249(6) 0.0178(5) 0.0040(4) -0.0054(5) -0.0099(5)
C10 0.0200(5) 0.0188(5) 0.0172(5) 0.0006(4) -0.0041(4) -0.0068(4)
C11 0.0159(5) 0.0161(5) 0.0166(5) -0.0002(4) -0.0035(4) -0.0065(4)
C12 0.0149(5) 0.0143(4) 0.0121(4) 0.0013(3) -0.0016(4) -0.0047(4)
C13 0.0129(4) 0.0161(5) 0.0161(5) -0.0022(4) 0.0010(4) -0.0036(4)
C14 0.0164(5) 0.0201(5) 0.0216(5) 0.0013(4) 0.0003(4) -0.0079(4)
C15 0.0213(6) 0.0197(5) 0.0312(7) -0.0009(5) -0.0030(5) -0.0101(5)
C16 0.0152(5) 0.0187(5) 0.0198(5) -0.0019(4) -0.0014(4) -0.0025(4)
C17 0.0163(5) 0.0281(6) 0.0283(6) -0.0031(5) -0.0014(5) 0.0004(5)
C18 0.0183(5) 0.0196(5) 0.0190(5) -0.0052(4) 0.0014(4) -0.0038(4)
C19 0.0216(6) 0.0162(5) 0.0232(6) -0.0062(4) -0.0001(4) -0.0034(4)
C20 0.0283(7) 0.0247(6) 0.0304(7) -0.0127(5) -0.0025(5) -0.0069(5)
C21 0.0300(7) 0.0149(5) 0.0378(8) -0.0021(5) -0.0049(6) -0.0034(5)
C22 0.0182(5) 0.0162(5) 0.0221(5) 0.0004(4) -0.0028(4) -0.0085(4)
C23 0.0209(5) 0.0182(5) 0.0245(6) -0.0008(4) -0.0052(4) -0.0087(4)
C24 0.0264(6) 0.0252(6) 0.0231(6) 0.0015(5) -0.0091(5) -0.0132(5)
C25 0.0398(8) 0.0404(8) 0.0287(7) -0.0037(6) -0.0116(6) -0.0199(7)
C26 0.0284(7) 0.0270(6) 0.0350(7) 0.0060(5) -0.0157(6) -0.0120(5)
C27 0.0241(6) 0.0257(6) 0.0354(7) 0.0020(5) -0.0085(5) -0.0134(5)
C28 0.0255(6) 0.0304(7) 0.0404(8) 0.0054(6) -0.0044(6) -0.0171(6)
C29 0.0288(7) 0.0276(6) 0.0315(7) 0.0076(5) -0.0029(5) -0.0166(6)
C30 0.0232(6) 0.0194(5) 0.0247(6) 0.0037(4) -0.0035(5) -0.0103(5)
C31 0.0318(7) 0.0278(6) 0.0248(6) 0.0092(5) -0.0081(5) -0.0178(6)
C32 0.0422(9) 0.0333(8) 0.0415(9) 0.0182(7) -0.0172(7) -0.0210(7)
C33 0.0458(9) 0.0440(9) 0.0224(6) 0.0063(6) -0.0007(6) -0.0280(8)
B1 0.0124(5) 0.0147(5) 0.0159(5) -0.0003(4) -0.0017(4) -0.0051(4)
F22B 0.173(19) 0.067(10) 0.047(6) -0.023(7) 0.004(10) -0.075(11)
F23B 0.122(15) 0.052(5) 0.011(4) -0.006(3) -0.020(6) 0.009(7)
F24A 0.134(17) 0.080(10) 0.036(6) -0.038(6) 0.049(9) -0.043(11)
F23A 0.048(4) 0.114(10) 0.100(11) -0.081(8) -0.020(6) -0.011(5)
F22A 0.113(14) 0.031(6) 0.048(8) -0.018(5) -0.039(8) 0.020(6)
F24B 0.061(6) 0.112(14) 0.080(11) -0.062(9) 0.004(7) 0.021(8)
F8A 0.0103(19) 0.076(7) 0.0317(19) -0.007(3) -0.0014(15) 0.002(3)
F9A 0.038(5) 0.032(4) 0.0237(19) 0.001(2) 0.008(3) -0.019(3)
F9B 0.021(5) 0.038(7) 0.037(5) -0.011(4) 0.010(3) -0.018(4)
F8B 0.020(5) 0.025(3) 0.042(3) -0.0094(19) 0.003(3) 0.009(3)
F7A 0.021(2) 0.034(3) 0.021(2) -0.021(3) 0.0079(13) -0.009(3)
F7B 0.021(2) 0.034(3) 0.021(2) -0.021(3) 0.0079(13) -0.009(3)

loop_
_atom_type_symbol
_atom_type_description
_atom_type_scat_dispersion_real
_atom_type_scat_dispersion_imag
_atom_type_scat_source
C C 0.0033 0.0016 'International Tables Vol C Tables 4.2.6.8 and 6.1.1.4'
H H 0.0000 0.0000 'International Tables Vol C Tables 4.2.6.8 and 6.1.1.4'
B B 0.0013 0.0007 'International Tables Vol C Tables 4.2.6.8 and 6.1.1.4'
F F 0.0171 0.0103 'International Tables Vol C Tables 4.2.6.8 and 6.1.1.4'
N N 0.0061 0.0033 'International Tables Vol C Tables 4.2.6.8 and 6.1.1.4'

loop_
_geom_angle_atom_site_label_1
_geom_angle_atom_site_label_2
_geom_angle_atom_site_label_3
_geom_angle
_geom_angle_site_symmetry_1
_geom_angle_site_symmetry_3
_geom_angle_publ_flag
C35 C34 C41 115.23(10) . . ?
C35 C34 B2 121.98(10) . . ?
C41 C34 B2 122.67(9) . . ?
C34 C35 H35 118.7 . . ?
C36 C35 C34 122.69(11) . . ?
C36 C35 H35 118.7 . . ?
C35 C36 C37 118.98(12) . . ?
C38 C36 C35 120.90(11) . . ?
C38 C36 C37 120.09(11) . . ?
F1 C37 F2 106.68(15) . . ?
F1 C37 F3 106.96(15) . . ?
F1 C37 C36 112.54(13) . . ?
F2 C37 C36 112.65(12) . . ?
F3 C37 F2 105.66(14) . . ?
F3 C37 C36 111.87(13) . . ?
C36 C38 H38 121.1 . . ?
C36 C38 C39 117.81(11) . . ?
C39 C38 H38 121.1 . . ?
C38 C39 C40 117.67(10) . . ?
C38 C39 C41 121.13(11) . . ?
C41 C39 C40 121.19(11) . . ?
F4 C40 F6 105.52(10) . . ?
F4 C40 C39 111.48(11) . . ?
F5 C40 F4 107.01(10) . . ?
F5 C40 F6 106.89(11) . . ?
F5 C40 C39 113.17(10) . . ?
F6 C40 C39 112.30(10) . . ?
C34 C41 H41 118.9 . . ?
C39 C41 C34 122.22(11) . . ?
C39 C41 H41 118.9 . . ?
C43 C42 C49 115.81(10) . . ?
C43 C42 B2 122.50(9) . . ?
C49 C42 B2 121.54(9) . . ?
C42 C43 H43 119.0 . . ?
C44 C43 C42 122.08(10) . . ?
C44 C43 H43 119.0 . . ?
C43 C44 C45 120.34(11) . . ?
C46 C44 C43 121.05(11) . . ?
C46 C44 C45 118.60(11) . . ?
F7 C45 F8 103.0(9) . . ?
F7 C45 C44 112.4(8) . . ?
F8 C45 C44 112.1(7) . . ?
F9 C45 F7 108.7(14) . . ?
F9 C45 F8 106.6(6) . . ?
F9 C45 C44 113.4(8) . . ?
C44 C45 F9A 103.1(6) . . ?
F8A C45 C44 117.5(4) . . ?
F8A C45 F9A 100.5(6) . . ?
F8A C45 F7A 115.1(12) . . ?
F9B C45 C44 118.9(11) . . ?
F9B C45 F8B 103.8(8) . . ?
F9B C45 F7B 113.3(16) . . ?
F8B C45 C44 105.1(8) . . ?
F7A C45 C44 118.2(9) . . ?
F7A C45 F9A 96.9(13) . . ?
F7B C45 C44 111.3(11) . . ?
F7B C45 F8B 102.4(11) . . ?
C44 C46 H46 121.1 . . ?
C47 C46 C44 117.81(11) . . ?
C47 C46 H46 121.1 . . ?
C46 C47 C48 119.83(11) . . ?
C46 C47 C49 121.02(11) . . ?
C49 C47 C48 119.15(11) . . ?
F10 C48 F12 104.82(14) . . ?
F10 C48 C47 113.16(12) . . ?
F11 C48 F10 109.11(15) . . ?
F11 C48 F12 104.92(13) . . ?
F11 C48 C47 113.06(13) . . ?
F12 C48 C47 111.14(13) . . ?
C42 C49 H49 118.9 . . ?
C47 C49 C42 122.20(11) . . ?
C47 C49 H49 118.9 . . ?
C51 C50 B2 120.36(9) . . ?
C57 C50 C51 115.90(10) . . ?
C57 C50 B2 123.73(10) . . ?
C50 C51 H51 118.8 . . ?
C52 C51 C50 122.34(11) . . ?
C52 C51 H51 118.8 . . ?
C51 C52 C53 119.00(11) . . ?
C54 C52 C51 120.70(11) . . ?
C54 C52 C53 120.29(11) . . ?
F13 C53 F15 105.16(12) . . ?
F13 C53 C52 112.83(11) . . ?
F14 C53 F13 106.63(12) . . ?
F14 C53 F15 106.77(12) . . ?
F14 C53 C52 113.08(11) . . ?
F15 C53 C52 111.83(11) . . ?
C52 C54 H54 121.0 . . ?
C52 C54 C55 118.09(11) . . ?
C55 C54 H54 121.0 . . ?
C54 C55 C56 118.03(11) . . ?
C54 C55 C57 121.14(11) . . ?
C57 C55 C56 120.79(11) . . ?
F16 C56 C55 112.57(12) . . ?
F17 C56 F16 106.64(12) . . ?
F17 C56 F18 106.26(12) . . ?
F17 C56 C55 113.48(11) . . ?
F18 C56 F16 105.99(11) . . ?
F18 C56 C55 111.40(12) . . ?
C50 C57 H57 119.1 . . ?
C55 C57 C50 121.82(11) . . ?
C55 C57 H57 119.1 . . ?
C59 C58 C65 115.43(10) . . ?
C59 C58 B2 122.50(10) . . ?
C65 C58 B2 121.97(9) . . ?
C58 C59 H59 118.8 . . ?
C60 C59 C58 122.31(11) . . ?
C60 C59 H59 118.8 . . ?
C59 C60 C61 120.44(11) . . ?
C62 C60 C59 121.12(11) . . ?
C62 C60 C61 118.44(11) . . ?
F19 C61 F21 105.25(11) . . ?
F19 C61 C60 113.10(10) . . ?
F20 C61 F19 107.69(13) . . ?
F20 C61 F21 105.55(11) . . ?
F20 C61 C60 113.06(11) . . ?
F21 C61 C60 111.60(12) . . ?
C60 C62 H62 121.1 . . ?
C60 C62 C63 117.89(11) . . ?
C63 C62 H62 121.1 . . ?
C62 C63 C64 118.91(11) . . ?
C62 C63 C65 120.81(11) . . ?
C65 C63 C64 120.27(11) . . ?
F22 C64 F24 103.0(6) . . ?
F22 C64 C63 114.7(4) . . ?
F23 C64 F22 107.2(6) . . ?
F23 C64 F24 105.7(5) . . ?
F23 C64 C63 113.4(3) . . ?
F24 C64 C63 112.0(5) . . ?
F22B C64 C63 112.3(8) . . ?
F22B C64 F23B 111.9(10) . . ?
F22B C64 F24B 106.9(10) . . ?
F23B C64 C63 114.3(6) . . ?
F23B C64 F24B 101.7(9) . . ?
F24A C64 C63 115.2(8) . . ?
F24A C64 F23A 105.8(10) . . ?
F24A C64 F22A 109.8(12) . . ?
F23A C64 C63 106.9(5) . . ?
F22A C64 C63 114.9(9) . . ?
F22A C64 F23A 102.9(12) . . ?
F24B C64 C63 108.9(8) . . ?
C58 C65 H65 118.8 . . ?
C63 C65 C58 122.39(11) . . ?
C63 C65 H65 118.8 . . ?
C34 B2 C58 110.49(9) . . ?
C42 B2 C34 108.08(8) . . ?
C42 B2 C58 109.32(8) . . ?
C50 B2 C34 109.89(8) . . ?
C50 B2 C42 109.48(9) . . ?
C50 B2 C58 109.55(8) . . ?
C12 N1 C19 113.69(10) . . ?
C12 N1 C22 126.41(10) . . ?
C22 N1 C19 119.66(9) . . ?
C2 C1 C3 116.18(10) . 2_576 ?
C2 C1 B1 118.17(10) . . ?
C3 C1 B1 125.65(10) 2_576 . ?
C1 C2 H2 117.3 . . ?
C1 C2 C3 125.43(10) . . ?
C3 C2 H2 117.3 . . ?
C1 C3 C4 126.41(11) 2_576 . ?
C2 C3 C1 118.37(10) . 2_576 ?
C2 C3 C4 115.14(10) . . ?
C3 C4 H4 114.7 . . ?
C5 C4 C3 130.69(12) . . ?
C5 C4 H4 114.7 . . ?
C4 C5 H5 113.8 . . ?
C4 C5 C6 132.32(12) . . ?
C6 C5 H5 113.8 . . ?
C7 C6 C5 114.69(11) . . ?
C7 C6 C11 119.12(12) . . ?
C11 C6 C5 126.05(11) . . ?
C6 C7 H7 118.9 . . ?
C8 C7 C6 122.28(12) . . ?
C8 C7 H7 118.9 . . ?
C7 C8 H8 120.2 . . ?
C7 C8 C9 119.61(12) . . ?
C9 C8 H8 120.2 . . ?
C8 C9 H9 120.6 . . ?
C10 C9 C8 118.89(12) . . ?
C10 C9 H9 120.6 . . ?
C9 C10 H10 118.2 . . ?
C9 C10 C11 123.52(12) . . ?
C11 C10 H10 118.2 . . ?
C6 C11 B1 125.50(10) . 2_576 ?
C10 C11 C6 116.50(11) . . ?
C10 C11 B1 117.88(10) . 2_576 ?
N1 C12 C13 110.11(10) . . ?
N1 C12 B1 120.16(10) . . ?
C13 C12 B1 129.30(9) . . ?
C12 C13 C16 110.29(9) . . ?
C14 C13 C12 116.00(9) . . ?
C14 C13 C16 107.53(9) . . ?
C18 C13 C12 99.58(9) . . ?
C18 C13 C14 111.33(10) . . ?
C18 C13 C16 112.07(9) . . ?
C13 C14 H14A 108.0 . . ?
C13 C14 H14B 108.0 . . ?
H14A C14 H14B 107.2 . . ?
C15 C14 C13 117.30(10) . . ?
C15 C14 H14A 108.0 . . ?
C15 C14 H14B 108.0 . . ?
C14 C15 H15A 109.5 . . ?
C14 C15 H15B 109.5 . . ?
C14 C15 H15C 109.5 . . ?
H15A C15 H15B 109.5 . . ?
H15A C15 H15C 109.5 . . ?
H15B C15 H15C 109.5 . . ?
C13 C16 H16A 108.6 . . ?
C13 C16 H16B 108.6 . . ?
H16A C16 H16B 107.6 . . ?
C17 C16 C13 114.46(10) . . ?
C17 C16 H16A 108.6 . . ?
C17 C16 H16B 108.6 . . ?
C16 C17 H17A 109.5 . . ?
C16 C17 H17B 109.5 . . ?
C16 C17 H17C 109.5 . . ?
H17A C17 H17B 109.5 . . ?
H17A C17 H17C 109.5 . . ?
H17B C17 H17C 109.5 . . ?
C13 C18 H18A 110.4 . . ?
C13 C18 H18B 110.4 . . ?
H18A C18 H18B 108.6 . . ?
C19 C18 C13 106.60(9) . . ?
C19 C18 H18A 110.4 . . ?
C19 C18 H18B 110.4 . . ?
C18 C19 N1 99.11(9) . . ?
C20 C19 N1 111.46(11) . . ?
C20 C19 C18 112.50(11) . . ?
C20 C19 C21 108.03(11) . . ?
C21 C19 N1 110.42(10) . . ?
C21 C19 C18 115.15(11) . . ?
C19 C20 H20A 109.5 . . ?
C19 C20 H20B 109.5 . . ?
C19 C20 H20C 109.5 . . ?
H20A C20 H20B 109.5 . . ?
H20A C20 H20C 109.5 . . ?
H20B C20 H20C 109.5 . . ?
C19 C21 H21A 109.5 . . ?
C19 C21 H21B 109.5 . . ?
C19 C21 H21C 109.5 . . ?
H21A C21 H21B 109.5 . . ?
H21A C21 H21C 109.5 . . ?
H21B C21 H21C 109.5 . . ?
C23 C22 N1 120.07(11) . . ?
C23 C22 C30 121.71(11) . . ?
C30 C22 N1 117.91(11) . . ?
C22 C23 C24 126.50(11) . . ?
C27 C23 C22 117.15(12) . . ?
C27 C23 C24 116.16(11) . . ?
C23 C24 H24 108.6 . . ?
C23 C24 C25 113.78(11) . . ?
C23 C24 C26 109.20(11) . . ?
C25 C24 H24 108.6 . . ?
C26 C24 H24 108.6 . . ?
C26 C24 C25 108.03(12) . . ?
C24 C25 H25A 109.5 . . ?
C24 C25 H25B 109.5 . . ?
C24 C25 H25C 109.5 . . ?
H25A C25 H25B 109.5 . . ?
H25A C25 H25C 109.5 . . ?
H25B C25 H25C 109.5 . . ?
C24 C26 H26A 109.5 . . ?
C24 C26 H26B 109.5 . . ?
C24 C26 H26C 109.5 . . ?
H26A C26 H26B 109.5 . . ?
H26A C26 H26C 109.5 . . ?
H26B C26 H26C 109.5 . . ?
C23 C27 H27 119.0 . . ?
C28 C27 C23 122.03(13) . . ?
C28 C27 H27 119.0 . . ?
C27 C28 H28 120.2 . . ?
C29 C28 C27 119.67(13) . . ?
C29 C28 H28 120.2 . . ?
C28 C29 H29 119.0 . . ?
C28 C29 C30 122.09(13) . . ?
C30 C29 H29 119.0 . . ?
C22 C30 C31 126.05(11) . . ?
C29 C30 C22 117.21(12) . . ?
C29 C30 C31 116.61(12) . . ?
C30 C31 H31 108.4 . . ?
C30 C31 C32 114.05(12) . . ?
C30 C31 C33 109.31(13) . . ?
C32 C31 H31 108.4 . . ?
C32 C31 C33 108.28(12) . . ?
C33 C31 H31 108.4 . . ?
C31 C32 H32A 109.5 . . ?
C31 C32 H32B 109.5 . . ?
C31 C32 H32C 109.5 . . ?
H32A C32 H32B 109.5 . . ?
H32A C32 H32C 109.5 . . ?
H32B C32 H32C 109.5 . . ?
C31 C33 H33A 109.5 . . ?
C31 C33 H33B 109.5 . . ?
C31 C33 H33C 109.5 . . ?
H33A C33 H33B 109.5 . . ?
H33A C33 H33C 109.5 . . ?
H33B C33 H33C 109.5 . . ?
C1 B1 C12 120.34(10) . . ?
C11 B1 C1 126.07(10) 2_576 . ?
C11 B1 C12 113.42(10) 2_576 . ?

loop_
_geom_bond_atom_site_label_1
_geom_bond_atom_site_label_2
_geom_bond_distance
_geom_bond_site_symmetry_2
_geom_bond_publ_flag
F1 C37 1.3213(17) . ?
F2 C37 1.324(2) . ?
F3 C37 1.3216(19) . ?
F4 C40 1.3451(15) . ?
F5 C40 1.3360(16) . ?
F6 C40 1.3490(15) . ?
F7 C45 1.338(17) . ?
F8 C45 1.354(16) . ?
F9 C45 1.317(17) . ?
F10 C48 1.3225(18) . ?
F11 C48 1.320(2) . ?
F12 C48 1.359(2) . ?
F13 C53 1.3405(18) . ?
F14 C53 1.3384(15) . ?
F15 C53 1.3529(17) . ?
F16 C56 1.3467(16) . ?
F17 C56 1.3377(18) . ?
F18 C56 1.3465(17) . ?
F19 C61 1.3416(17) . ?
F20 C61 1.3308(17) . ?
F21 C61 1.3517(17) . ?
F22 C64 1.331(9) . ?
F23 C64 1.306(6) . ?
F24 C64 1.374(9) . ?
C34 C35 1.4004(16) . ?
C34 C41 1.4071(15) . ?
C34 B2 1.6488(16) . ?
C35 H35 0.9500 . ?
C35 C36 1.3995(16) . ?
C36 C37 1.4989(18) . ?
C36 C38 1.3820(18) . ?
C38 H38 0.9500 . ?
C38 C39 1.3909(18) . ?
C39 C40 1.4970(17) . ?
C39 C41 1.3962(15) . ?
C41 H41 0.9500 . ?
C42 C43 1.4051(15) . ?
C42 C49 1.4054(16) . ?
C42 B2 1.6483(16) . ?
C43 H43 0.9500 . ?
C43 C44 1.3960(16) . ?
C44 C45 1.4957(17) . ?
C44 C46 1.3933(17) . ?
C45 F8A 1.273(8) . ?
C45 F9A 1.540(12) . ?
C45 F9B 1.24(2) . ?
C45 F8B 1.453(14) . ?
C45 F7A 1.40(3) . ?
C45 F7B 1.26(2) . ?
C46 H46 0.9500 . ?
C46 C47 1.3904(17) . ?
C47 C48 1.5054(18) . ?
C47 C49 1.3953(16) . ?
C49 H49 0.9500 . ?
C50 C51 1.4057(15) . ?
C50 C57 1.4049(15) . ?
C50 B2 1.6464(16) . ?
C51 H51 0.9500 . ?
C51 C52 1.3986(16) . ?
C52 C53 1.4995(18) . ?
C52 C54 1.3878(18) . ?
C54 H54 0.9500 . ?
C54 C55 1.3921(18) . ?
C55 C56 1.5016(18) . ?
C55 C57 1.3985(16) . ?
C57 H57 0.9500 . ?
C58 C59 1.4052(15) . ?
C58 C65 1.4086(16) . ?
C58 B2 1.6495(16) . ?
C59 H59 0.9500 . ?
C59 C60 1.3959(16) . ?
C60 C61 1.5013(18) . ?
C60 C62 1.3892(18) . ?
C62 H62 0.9500 . ?
C62 C63 1.3920(18) . ?
C63 C64 1.5007(18) . ?
C63 C65 1.3973(16) . ?
C64 F22B 1.289(17) . ?
C64 F23B 1.305(11) . ?
C64 F24A 1.243(15) . ?
C64 F23A 1.408(13) . ?
C64 F22A 1.271(16) . ?
C64 F24B 1.341(17) . ?
C65 H65 0.9500 . ?
N1 C12 1.3040(15) . ?
N1 C19 1.5471(16) . ?
N1 C22 1.4797(15) . ?
C1 C2 1.4026(16) . ?
C1 C3 1.4236(16) 2_576 ?
C1 B1 1.5535(17) . ?
C2 H2 0.9500 . ?
C2 C3 1.4039(16) . ?
C3 C4 1.4532(17) . ?
C4 H4 0.9500 . ?
C4 C5 1.3487(18) . ?
C5 H5 0.9500 . ?
C5 C6 1.4550(18) . ?
C6 C7 1.4090(17) . ?
C6 C11 1.4273(17) . ?
C7 H7 0.9500 . ?
C7 C8 1.383(2) . ?
C8 H8 0.9500 . ?
C8 C9 1.395(2) . ?
C9 H9 0.9500 . ?
C9 C10 1.3847(17) . ?
C10 H10 0.9500 . ?
C10 C11 1.4205(17) . ?
C11 B1 1.5424(17) 2_576 ?
C12 C13 1.5510(16) . ?
C12 B1 1.6234(17) . ?
C13 C14 1.5502(16) . ?
C13 C16 1.5781(17) . ?
C13 C18 1.5419(16) . ?
C14 H14A 0.9900 . ?
C14 H14B 0.9900 . ?
C14 C15 1.5331(18) . ?
C15 H15A 0.9800 . ?
C15 H15B 0.9800 . ?
C15 H15C 0.9800 . ?
C16 H16A 0.9900 . ?
C16 H16B 0.9900 . ?
C16 C17 1.5350(17) . ?
C17 H17A 0.9800 . ?
C17 H17B 0.9800 . ?
C17 H17C 0.9800 . ?
C18 H18A 0.9900 . ?
C18 H18B 0.9900 . ?
C18 C19 1.5300(18) . ?
C19 C20 1.5226(19) . ?
C19 C21 1.5279(19) . ?
C20 H20A 0.9800 . ?
C20 H20B 0.9800 . ?
C20 H20C 0.9800 . ?
C21 H21A 0.9800 . ?
C21 H21B 0.9800 . ?
C21 H21C 0.9800 . ?
C22 C23 1.4177(18) . ?
C22 C30 1.4217(17) . ?
C23 C24 1.5235(18) . ?
C23 C27 1.4009(18) . ?
C24 H24 1.0000 . ?
C24 C25 1.544(2) . ?
C24 C26 1.544(2) . ?
C25 H25A 0.9800 . ?
C25 H25B 0.9800 . ?
C25 H25C 0.9800 . ?
C26 H26A 0.9800 . ?
C26 H26B 0.9800 . ?
C26 H26C 0.9800 . ?
C27 H27 0.9500 . ?
C27 C28 1.383(2) . ?
C28 H28 0.9500 . ?
C28 C29 1.377(2) . ?
C29 H29 0.9500 . ?
C29 C30 1.3991(18) . ?
C30 C31 1.5241(19) . ?
C31 H31 1.0000 . ?
C31 C32 1.539(2) . ?
C31 C33 1.541(2) . ?
C32 H32A 0.9800 . ?
C32 H32B 0.9800 . ?
C32 H32C 0.9800 . ?
C33 H33A 0.9800 . ?
C33 H33B 0.9800 . ?
C33 H33C 0.9800 . ?

loop_
_geom_torsion_atom_site_label_1
_geom_torsion_atom_site_label_2
_geom_torsion_atom_site_label_3
_geom_torsion_atom_site_label_4
_geom_torsion
_geom_torsion_site_symmetry_1
_geom_torsion_site_symmetry_2
_geom_torsion_site_symmetry_3
_geom_torsion_site_symmetry_4
_geom_torsion_publ_flag
C34 C35 C36 C37 -179.20(12) . . . . ?
C34 C35 C36 C38 -0.98(19) . . . . ?
C35 C34 C41 C39 1.35(16) . . . . ?
C35 C34 B2 C42 152.86(10) . . . . ?
C35 C34 B2 C50 -87.73(12) . . . . ?
C35 C34 B2 C58 33.28(14) . . . . ?
C35 C36 C37 F1 -165.90(15) . . . . ?
C35 C36 C37 F2 -45.23(18) . . . . ?
C35 C36 C37 F3 73.64(18) . . . . ?
C35 C36 C38 C39 0.70(18) . . . . ?
C36 C38 C39 C40 -178.53(11) . . . . ?
C36 C38 C39 C41 0.57(17) . . . . ?
C37 C36 C38 C39 178.91(12) . . . . ?
C38 C36 C37 F1 15.9(2) . . . . ?
C38 C36 C37 F2 136.53(14) . . . . ?
C38 C36 C37 F3 -104.60(16) . . . . ?
C38 C39 C40 F4 46.41(14) . . . . ?
C38 C39 C40 F5 167.10(11) . . . . ?
C38 C39 C40 F6 -71.76(15) . . . . ?
C38 C39 C41 C34 -1.66(17) . . . . ?
C40 C39 C41 C34 177.41(10) . . . . ?
C41 C34 C35 C36 -0.05(17) . . . . ?
C41 C34 B2 C42 -31.37(13) . . . . ?
C41 C34 B2 C50 88.04(12) . . . . ?
C41 C34 B2 C58 -150.95(10) . . . . ?
C41 C39 C40 F4 -132.68(11) . . . . ?
C41 C39 C40 F5 -11.99(16) . . . . ?
C41 C39 C40 F6 109.14(13) . . . . ?
C42 C43 C44 C45 179.04(11) . . . . ?
C42 C43 C44 C46 0.23(17) . . . . ?
C43 C42 C49 C47 1.69(17) . . . . ?
C43 C42 B2 C34 -91.93(11) . . . . ?
C43 C42 B2 C50 148.40(10) . . . . ?
C43 C42 B2 C58 28.38(13) . . . . ?
C43 C44 C45 F7 19.6(12) . . . . ?
C43 C44 C45 F8 135.0(13) . . . . ?
C43 C44 C45 F9 -104.2(13) . . . . ?
C43 C44 C45 F8A 165.1(13) . . . . ?
C43 C44 C45 F9A -85.5(7) . . . . ?
C43 C44 C45 F9B -124.1(13) . . . . ?
C43 C44 C45 F8B 120.4(9) . . . . ?
C43 C44 C45 F7A 19.8(15) . . . . ?
C43 C44 C45 F7B 10.3(9) . . . . ?
C43 C44 C46 C47 0.78(18) . . . . ?
C44 C46 C47 C48 178.41(13) . . . . ?
C44 C46 C47 C49 -0.52(19) . . . . ?
C45 C44 C46 C47 -178.06(12) . . . . ?
C46 C44 C45 F7 -161.6(12) . . . . ?
C46 C44 C45 F8 -46.1(13) . . . . ?
C46 C44 C45 F9 74.7(13) . . . . ?
C46 C44 C45 F8A -16.0(13) . . . . ?
C46 C44 C45 F9A 93.4(7) . . . . ?
C46 C44 C45 F9B 54.7(13) . . . . ?
C46 C44 C45 F8B -60.8(9) . . . . ?
C46 C44 C45 F7A -161.4(15) . . . . ?
C46 C44 C45 F7B -170.9(9) . . . . ?
C46 C47 C48 F10 12.1(2) . . . . ?
C46 C47 C48 F11 136.77(14) . . . . ?
C46 C47 C48 F12 -105.55(15) . . . . ?
C46 C47 C49 C42 -0.76(19) . . . . ?
C48 C47 C49 C42 -179.70(12) . . . . ?
C49 C42 C43 C44 -1.43(16) . . . . ?
C49 C42 B2 C34 83.47(12) . . . . ?
C49 C42 B2 C50 -36.21(13) . . . . ?
C49 C42 B2 C58 -156.22(10) . . . . ?
C49 C47 C48 F10 -168.97(15) . . . . ?
C49 C47 C48 F11 -44.3(2) . . . . ?
C49 C47 C48 F12 73.40(17) . . . . ?
C50 C51 C52 C53 177.54(11) . . . . ?
C50 C51 C52 C54 -1.00(18) . . . . ?
C51 C50 C57 C55 0.20(16) . . . . ?
C51 C50 B2 C34 -161.11(10) . . . . ?
C51 C50 B2 C42 -42.55(13) . . . . ?
C51 C50 B2 C58 77.32(12) . . . . ?
C51 C52 C53 F13 38.65(16) . . . . ?
C51 C52 C53 F14 159.77(12) . . . . ?
C51 C52 C53 F15 -79.67(16) . . . . ?
C51 C52 C54 C55 0.13(18) . . . . ?
C52 C54 C55 C56 178.58(11) . . . . ?
C52 C54 C55 C57 0.86(18) . . . . ?
C53 C52 C54 C55 -178.38(12) . . . . ?
C54 C52 C53 F13 -142.81(12) . . . . ?
C54 C52 C53 F14 -21.69(19) . . . . ?
C54 C52 C53 F15 98.87(14) . . . . ?
C54 C55 C56 F16 45.38(17) . . . . ?
C54 C55 C56 F17 166.62(12) . . . . ?
C54 C55 C56 F18 -73.52(15) . . . . ?
C54 C55 C57 C50 -1.05(18) . . . . ?
C56 C55 C57 C50 -178.70(11) . . . . ?
C57 C50 C51 C52 0.81(16) . . . . ?
C57 C50 B2 C34 19.94(14) . . . . ?
C57 C50 B2 C42 138.50(10) . . . . ?
C57 C50 B2 C58 -101.63(12) . . . . ?
C57 C55 C56 F16 -136.90(12) . . . . ?
C57 C55 C56 F17 -15.66(18) . . . . ?
C57 C55 C56 F18 104.20(14) . . . . ?
C58 C59 C60 C61 177.25(11) . . . . ?
C58 C59 C60 C62 -2.02(18) . . . . ?
C59 C58 C65 C63 -0.39(17) . . . . ?
C59 C58 B2 C34 -147.28(10) . . . . ?
C59 C58 B2 C42 93.90(12) . . . . ?
C59 C58 B2 C50 -26.07(14) . . . . ?
C59 C60 C61 F19 0.61(18) . . . . ?
C59 C60 C61 F20 123.34(14) . . . . ?
C59 C60 C61 F21 -117.85(13) . . . . ?
C59 C60 C62 C63 0.17(18) . . . . ?
C60 C62 C63 C64 -178.38(13) . . . . ?
C60 C62 C63 C65 1.48(18) . . . . ?
C61 C60 C62 C63 -179.12(12) . . . . ?
C62 C60 C61 F19 179.90(12) . . . . ?
C62 C60 C61 F20 -57.38(17) . . . . ?
C62 C60 C61 F21 61.44(16) . . . . ?
C62 C63 C64 F22 171.7(7) . . . . ?
C62 C63 C64 F23 48.1(9) . . . . ?
C62 C63 C64 F24 -71.4(8) . . . . ?
C62 C63 C64 F22B 141.4(18) . . . . ?
C62 C63 C64 F23B 12.6(15) . . . . ?
C62 C63 C64 F24A -42.4(15) . . . . ?
C62 C63 C64 F23A 74.9(12) . . . . ?
C62 C63 C64 F22A -171.6(14) . . . . ?
C62 C63 C64 F24B -100.4(16) . . . . ?
C62 C63 C65 C58 -1.38(19) . . . . ?
C64 C63 C65 C58 178.47(12) . . . . ?
C65 C58 C59 C60 2.06(16) . . . . ?
C65 C58 B2 C34 36.62(14) . . . . ?
C65 C58 B2 C42 -82.20(12) . . . . ?
C65 C58 B2 C50 157.83(10) . . . . ?
C65 C63 C64 F22 -8.1(7) . . . . ?
C65 C63 C64 F23 -131.8(9) . . . . ?
C65 C63 C64 F24 108.8(8) . . . . ?
C65 C63 C64 F22B -38.4(18) . . . . ?
C65 C63 C64 F23B -167.3(15) . . . . ?
C65 C63 C64 F24A 137.8(15) . . . . ?
C65 C63 C64 F23A -105.0(12) . . . . ?
C65 C63 C64 F22A 8.6(14) . . . . ?
C65 C63 C64 F24B 79.8(16) . . . . ?
B2 C34 C35 C36 176.01(11) . . . . ?
B2 C34 C41 C39 -174.69(10) . . . . ?
B2 C42 C43 C44 174.21(10) . . . . ?
B2 C42 C49 C47 -173.99(11) . . . . ?
B2 C50 C51 C52 -178.23(10) . . . . ?
B2 C50 C57 C55 179.20(10) . . . . ?
B2 C58 C59 C60 -174.28(10) . . . . ?
B2 C58 C65 C63 175.97(11) . . . . ?
N1 C12 C13 C14 142.96(10) . . . . ?
N1 C12 C13 C16 -94.51(11) . . . . ?
N1 C12 C13 C18 23.44(12) . . . . ?
N1 C12 B1 C1 102.14(13) . . . . ?
N1 C12 B1 C11 -82.30(13) . . . 2_576 ?
N1 C22 C23 C24 -14.68(19) . . . . ?
N1 C22 C23 C27 170.53(11) . . . . ?
N1 C22 C30 C29 -169.37(12) . . . . ?
N1 C22 C30 C31 14.95(19) . . . . ?
C1 C2 C3 C1 -1.5(2) . . . 2_576 ?
C1 C2 C3 C4 175.33(12) . . . . ?
C1 C3 C4 C5 16.6(2) 2_576 . . . ?
C2 C1 B1 C11 -152.49(11) . . . 2_576 ?
C2 C1 B1 C12 22.48(16) . . . . ?
C2 C3 C4 C5 -160.00(14) . . . . ?
C3 C1 C2 C3 1.5(2) 2_576 . . . ?
C3 C1 B1 C11 27.85(18) 2_576 . . 2_576 ?
C3 C1 B1 C12 -157.19(11) 2_576 . . . ?
C3 C4 C5 C6 -5.5(3) . . . . ?
C4 C5 C6 C7 166.68(15) . . . . ?
C4 C5 C6 C11 -17.7(2) . . . . ?
C5 C6 C7 C8 176.58(13) . . . . ?
C5 C6 C11 C10 -173.52(12) . . . . ?
C5 C6 C11 B1 10.72(19) . . . 2_576 ?
C6 C7 C8 C9 -2.3(2) . . . . ?
C7 C6 C11 C10 1.94(17) . . . . ?
C7 C6 C11 B1 -173.81(11) . . . 2_576 ?
C7 C8 C9 C10 1.3(2) . . . . ?
C8 C9 C10 C11 1.43(19) . . . . ?
C9 C10 C11 C6 -3.02(18) . . . . ?
C9 C10 C11 B1 173.07(11) . . . 2_576 ?
C11 C6 C7 C8 0.6(2) . . . . ?
C12 N1 C19 C18 -15.27(13) . . . . ?
C12 N1 C19 C20 -133.92(12) . . . . ?
C12 N1 C19 C21 105.99(12) . . . . ?
C12 N1 C22 C23 105.37(14) . . . . ?
C12 N1 C22 C30 -80.89(15) . . . . ?
C12 C13 C14 C15 56.20(14) . . . . ?
C12 C13 C16 C17 152.08(10) . . . . ?
C12 C13 C18 C19 -32.61(12) . . . . ?
C13 C12 B1 C1 -86.23(14) . . . . ?
C13 C12 B1 C11 89.34(14) . . . 2_576 ?
C13 C18 C19 N1 29.53(12) . . . . ?
C13 C18 C19 C20 147.40(11) . . . . ?
C13 C18 C19 C21 -88.22(13) . . . . ?
C14 C13 C16 C17 -80.55(13) . . . . ?
C14 C13 C18 C19 -155.51(10) . . . . ?
C16 C13 C14 C15 -67.77(13) . . . . ?
C16 C13 C18 C19 84.00(12) . . . . ?
C18 C13 C14 C15 169.11(11) . . . . ?
C18 C13 C16 C17 42.12(14) . . . . ?
C19 N1 C12 C13 -5.38(13) . . . . ?
C19 N1 C12 B1 167.73(10) . . . . ?
C19 N1 C22 C23 -80.61(14) . . . . ?
C19 N1 C22 C30 93.13(14) . . . . ?
C22 N1 C12 C13 168.95(10) . . . . ?
C22 N1 C12 B1 -17.94(17) . . . . ?
C22 N1 C19 C18 169.98(10) . . . . ?
C22 N1 C19 C20 51.33(15) . . . . ?
C22 N1 C19 C21 -68.76(14) . . . . ?
C22 C23 C24 C25 127.24(14) . . . . ?
C22 C23 C24 C26 -111.98(14) . . . . ?
C22 C23 C27 C28 -0.7(2) . . . . ?
C22 C30 C31 C32 -118.52(15) . . . . ?
C22 C30 C31 C33 120.12(14) . . . . ?
C23 C22 C30 C29 4.26(19) . . . . ?
C23 C22 C30 C31 -171.42(13) . . . . ?
C23 C27 C28 C29 2.9(2) . . . . ?
C24 C23 C27 C28 -176.00(14) . . . . ?
C27 C23 C24 C25 -57.92(17) . . . . ?
C27 C23 C24 C26 62.85(15) . . . . ?
C27 C28 C29 C30 -1.5(2) . . . . ?
C28 C29 C30 C22 -2.0(2) . . . . ?
C28 C29 C30 C31 174.08(14) . . . . ?
C29 C30 C31 C32 65.78(18) . . . . ?
C29 C30 C31 C33 -55.59(16) . . . . ?
C30 C22 C23 C24 171.83(12) . . . . ?
C30 C22 C23 C27 -2.97(19) . . . . ?
B1 C1 C2 C3 -178.18(11) . . . . ?
B1 C12 C13 C14 -29.34(16) . . . . ?
B1 C12 C13 C16 93.19(13) . . . . ?
B1 C12 C13 C18 -148.86(11) . . . . ?
